data_2201130
loop_
_publ_author_name
'Johrendt, Dirk'

_publ_section_title
;
 Barium palladium selenostannate perselenostannate diselenide,
 Ba~8~Pd(SnSe~4~)~3.75~(SnSe~5~)~0.25~(Se~2~)
;
_journal_issue 6
_journal_name_full 'Acta Crystallographica Section E'
_journal_page_first i52
_journal_page_last i55
_journal_paper_doi 10.1107/S1600536802009261
_journal_volume 58
_journal_year 2002
_chemical_formula_iupac 'Ba16 Pd2 (Sn Se4)7.5 (Sn Se5)0.5 (Se2)2'
_chemical_formula_moiety 'Ba8 Pd Se18.25 Sn4'
_chemical_formula_sum 'Ba8 Pd Se18.25 Sn4'
_chemical_formula_weight 3120.90
_chemical_name_common 'Barium palladium selenostannate selenide'
_space_group_IT_number 2
_symmetry_cell_setting triclinic
_symmetry_space_group_name_Hall '-P 1'
_symmetry_space_group_name_H-M 'P -1'
_atom_sites_solution_hydrogens none
_atom_sites_solution_primary direct
_atom_sites_solution_secondary difmap
_cell_angle_alpha 67.850(10)
_cell_angle_beta 66.020(10)
_cell_angle_gamma 74.080(10)
_cell_formula_units_Z 2
_cell_length_a 12.6040(10)
_cell_length_b 12.6140(10)
_cell_length_c 14.782(2)
_cell_measurement_reflns_used 6409
_cell_measurement_temperature 293(2)
_cell_measurement_theta_max 27.9
_cell_measurement_theta_min 2.6
_cell_volume 1968.4(4)
_computing_cell_refinement 'IPDS Software'
_computing_data_collection 'IPDS Software (Stoe & Cie, 1998)'
_computing_data_reduction 'X-RED (Stoe & Cie, 1996)'
_computing_molecular_graphics 'DIAMOND (Brandenburg, 1998)'
_computing_structure_refinement 'SHELXL97 (Sheldrick, 1997)'
_computing_structure_solution 'SHELXS97 (Sheldrick, 1997)'
_diffrn_ambient_temperature 293(2)
_diffrn_measured_fraction_theta_full 0.952
_diffrn_measured_fraction_theta_max 28.04
_diffrn_measurement_device_type 'Stoe IPDS'
_diffrn_measurement_method \w
_diffrn_radiation_monochromator graphite
_diffrn_radiation_source 'fine-focus sealed tube'
_diffrn_radiation_type MoK\a
_diffrn_radiation_wavelength 0.71073
_diffrn_reflns_av_R_equivalents 0.0430
_diffrn_reflns_av_sigmaI/netI 0.1518
_diffrn_reflns_limit_h_max 15
_diffrn_reflns_limit_h_min -16
_diffrn_reflns_limit_k_max 16
_diffrn_reflns_limit_k_min -16
_diffrn_reflns_limit_l_max 19
_diffrn_reflns_limit_l_min -19
_diffrn_reflns_number 17825
_diffrn_reflns_theta_full 28.04
_diffrn_reflns_theta_max 28.04
_diffrn_reflns_theta_min 2.32
_diffrn_standards_decay_% 0.0
_diffrn_standards_interval_time 12.0
_diffrn_standards_number 50
_exptl_absorpt_coefficient_mu 27.663
_exptl_absorpt_correction_T_max 0.51
_exptl_absorpt_correction_T_min 0.19
_exptl_absorpt_correction_type gaussian
_exptl_absorpt_process_details '(X-RED; Stoe & Cie, 1996)'
_exptl_crystal_colour black
_exptl_crystal_density_diffrn 5.266
_exptl_crystal_density_method 'not measured'
_exptl_crystal_description plate
_exptl_crystal_F_000 2629
_exptl_crystal_size_max 0.070
_exptl_crystal_size_mid 0.028
_exptl_crystal_size_min 0.013
_refine_diff_density_max 1.951
_refine_diff_density_min -2.040
_refine_ls_extinction_method none
_refine_ls_goodness_of_fit_ref 0.672
_refine_ls_hydrogen_treatment none
_refine_ls_matrix_type full
_refine_ls_number_parameters 293
_refine_ls_number_reflns 9142
_refine_ls_number_restraints 0
_refine_ls_restrained_S_all 0.672
_refine_ls_R_factor_all 0.0812
_refine_ls_R_factor_gt 0.0374
_refine_ls_shift/su_max 0.001
_refine_ls_shift/su_mean 0.000
_refine_ls_structure_factor_coef Fsqd
_refine_ls_weighting_details 'calc w = 1/[\s^2^(Fo^2^)+(0.0313P)^2^] where P = (Fo^2^+2Fc^2^)/3'
_refine_ls_weighting_scheme calc
_refine_ls_wR_factor_gt 0.0704
_refine_ls_wR_factor_ref 0.0773
_reflns_number_gt 4504
_reflns_number_total 9142
_reflns_threshold_expression I>2\s(I)
_cod_data_source_file mg6004.cif
_cod_data_source_block I
_cod_depositor_comments
;
The following automatic conversions were performed:

'_exptl_absorpt_correction_type' value 'Gaussian' changed to
'gaussian' according to
/home/saulius/struct/CIF-dictionaries/cif_core.dic dictionary named
'cif_core.dic' version 2.4.1 from 2010-06-29.

Automatic conversion script
Id: cif_fix_values 1715 2011-07-08 13:25:40Z adriana 
;
_cod_database_code 2201130
_cod_database_fobs_code 2201130

loop_
_symmetry_equiv_pos_as_xyz
'x, y, z'
'-x, -y, -z'

loop_
_atom_site_label
_atom_site_fract_x
_atom_site_fract_y
_atom_site_fract_z
_atom_site_U_iso_or_equiv
_atom_site_adp_type
_atom_site_calc_flag
_atom_site_refinement_flags
_atom_site_occupancy
_atom_site_disorder_assembly
_atom_site_disorder_group
_atom_site_type_symbol
Ba1 0.56625(9) 0.65852(7) 0.33278(7) 0.0248(2) Uani d . 1 . . Ba
Ba2 0.63107(9) 0.84779(7) 0.53854(7) 0.0249(2) Uani d . 1 . . Ba
Ba3 0.88823(9) 0.83289(7) 0.01984(7) 0.0238(2) Uani d . 1 . . Ba
Ba4 0.63417(9) 0.16819(7) 0.93209(7) 0.0247(2) Uani d . 1 . . Ba
Ba5 0.69610(9) 0.33807(7) 0.14155(8) 0.0298(2) Uani d . 1 . . Ba
Ba6 0.77979(9) 0.65420(7) 0.83618(8) 0.0296(2) Uani d . 1 . . Ba
Ba7 0.83984(9) 0.18696(7) 0.45132(7) 0.0249(2) Uani d . 1 . . Ba
Ba8 0.00901(10) 0.64777(7) 0.34648(8) 0.0323(2) Uani d . 1 . . Ba
Sn1 0.82346(9) 0.99218(7) 0.22898(8) 0.0205(2) Uani d . 1 . . Sn
Sn2 0.44476(9) 0.00984(7) 0.22194(8) 0.0208(2) Uani d . 1 . . Sn
Sn3 0.89690(10) 1.49348(8) 0.19110(8) 0.0260(3) Uani d . 1 . . Sn
Sn4 0.34600(10) 0.50652(8) 0.31241(9) 0.0311(3) Uani d . 1 . . Sn
Pd 0.91076(10) 0.00090(8) 0.68430(9) 0.0203(3) Uani d . 1 . . Pd
Se1 0.52055(14) 0.78452(11) 0.82652(13) 0.0265(4) Uani d . 1 . . Se
Se2 0.04001(15) 0.71461(11) 0.81495(12) 0.0266(4) Uani d . 1 . . Se
Se3 0.77657(14) 0.78955(11) 0.29188(12) 0.0243(4) Uani d . 1 . . Se
Se4 0.83803(14) 0.10699(11) 0.04409(11) 0.0219(3) Uani d . 1 . . Se
Se5 0.73942(14) 0.93611(11) 0.83525(11) 0.0215(3) Uani d . 1 . . Se
Se6 0.58408(14) 0.89316(11) 0.10313(12) 0.0225(3) Uani d . 1 . . Se
Se7 0.27907(14) 0.71023(11) 0.32783(12) 0.0258(4) Uani d . 1 . . Se
Se8 0.94033(15) 0.87896(12) 0.44307(12) 0.0288(4) Uani d . 1 . . Se
Se9 0.42923(14) 0.89673(11) 0.40624(12) 0.0237(3) Uani d . 1 . . Se
Se10 0.82356(15) 0.60938(11) 0.60646(12) 0.0275(4) Uani d . 1 . . Se
Se11 0.50426(15) 0.38905(12) 0.39072(14) 0.0320(4) Uani d . 1 . . Se
Se12 0.68835(14) 0.10526(11) 0.35045(12) 0.0260(4) Uani d . 1 . . Se
Se13 0.74455(15) 0.60231(11) 0.10276(12) 0.0267(4) Uani d . 1 . . Se
Se14 0.95262(14) 0.06809(11) 0.79929(11) 0.0230(3) Uani d . 1 . . Se
Se15 0.84863(15) 0.88762(12) 0.61771(12) 0.0271(4) Uani d . 1 . . Se
Se16 0.06843(15) 0.60728(11) 0.11353(13) 0.0331(4) Uani d . 1 . . Se
Se17 0.80972(16) 0.47508(12) 0.38315(13) 0.0299(4) Uani d . 1 . . Se
Se18 0.5782(2) 0.46500(16) 0.88623(17) 0.0307(8) Uani d P 0.751(5) . . Se
Se19 0.4786(7) 0.5533(5) 0.1283(5) 0.0221(11) Uani d P 0.249(5) . . Se
Se20 0.2928(5) 0.5881(4) 0.1031(5) 0.0221(11) Uani d P 0.25 . . Se

loop_
_atom_site_aniso_label
_atom_site_aniso_U_11
_atom_site_aniso_U_22
_atom_site_aniso_U_33
_atom_site_aniso_U_12
_atom_site_aniso_U_13
_atom_site_aniso_U_23
Ba1 0.0246(6) 0.0199(4) 0.0300(5) -0.0052(4) -0.0083(4) -0.0073(4)
Ba2 0.0276(6) 0.0175(4) 0.0290(5) -0.0041(3) -0.0104(4) -0.0048(3)
Ba3 0.0241(6) 0.0172(4) 0.0274(5) -0.0048(3) -0.0065(4) -0.0051(3)
Ba4 0.0296(6) 0.0201(4) 0.0265(5) -0.0059(4) -0.0125(4) -0.0044(4)
Ba5 0.0352(7) 0.0223(4) 0.0330(6) -0.0116(4) -0.0091(5) -0.0069(4)
Ba6 0.0350(7) 0.0185(4) 0.0346(6) 0.0020(4) -0.0153(5) -0.0074(4)
Ba7 0.0264(6) 0.0215(4) 0.0264(5) -0.0050(4) -0.0093(4) -0.0053(4)
Ba8 0.0369(7) 0.0192(4) 0.0425(6) -0.0015(4) -0.0206(5) -0.0051(4)
Sn1 0.0228(6) 0.0184(4) 0.0212(5) -0.0050(4) -0.0075(5) -0.0054(4)
Sn2 0.0199(6) 0.0196(4) 0.0212(5) -0.0033(4) -0.0059(5) -0.0053(4)
Sn3 0.0291(7) 0.0162(4) 0.0275(6) -0.0018(4) -0.0073(5) -0.0045(4)
Sn4 0.0257(7) 0.0153(4) 0.0409(7) -0.0047(4) -0.0026(5) -0.0047(4)
Pd 0.0201(7) 0.0215(5) 0.0202(6) -0.0075(4) -0.0057(5) -0.0055(4)
Se1 0.0229(10) 0.0208(7) 0.0356(9) -0.0064(6) -0.0083(8) -0.0079(6)
Se2 0.0296(10) 0.0192(7) 0.0297(9) -0.0021(6) -0.0089(7) -0.0082(6)
Se3 0.0236(10) 0.0194(6) 0.0324(9) -0.0059(6) -0.0120(7) -0.0057(6)
Se4 0.0235(10) 0.0212(6) 0.0209(8) -0.0043(6) -0.0081(7) -0.0050(6)
Se5 0.0195(9) 0.0215(6) 0.0228(8) -0.0044(6) -0.0066(7) -0.0055(6)
Se6 0.0195(9) 0.0235(7) 0.0226(8) -0.0021(6) -0.0050(7) -0.0080(6)
Se7 0.0288(10) 0.0173(6) 0.0283(9) -0.0037(6) -0.0070(7) -0.0063(6)
Se8 0.0346(11) 0.0311(7) 0.0237(9) -0.0175(7) -0.0036(8) -0.0094(6)
Se9 0.0265(10) 0.0232(7) 0.0203(8) -0.0059(6) -0.0068(7) -0.0051(6)
Se10 0.0343(10) 0.0177(6) 0.0303(9) -0.0076(6) -0.0110(8) -0.0043(6)
Se11 0.0276(10) 0.0200(7) 0.0420(10) -0.0038(6) -0.0078(8) -0.0069(7)
Se12 0.0292(10) 0.0234(7) 0.0248(9) -0.0067(6) -0.0040(7) -0.0102(6)
Se13 0.0323(10) 0.0175(6) 0.0291(9) -0.0044(6) -0.0104(7) -0.0053(6)
Se14 0.0245(9) 0.0249(7) 0.0213(8) -0.0061(6) -0.0069(7) -0.0081(6)
Se15 0.0299(10) 0.0289(7) 0.0249(9) -0.0144(6) -0.0021(7) -0.0114(6)
Se16 0.0351(11) 0.0168(7) 0.0344(10) -0.0046(6) -0.0027(8) -0.0035(6)
Se17 0.0358(11) 0.0212(7) 0.0272(9) -0.0035(6) -0.0074(8) -0.0056(6)
Se18 0.0401(18) 0.0210(10) 0.0272(12) -0.0072(9) -0.0073(11) -0.0058(8)
Se19 0.020(3) 0.0190(19) 0.031(3) -0.0040(16) -0.012(2) -0.0071(17)
Se20 0.020(3) 0.0190(19) 0.031(3) -0.0040(16) -0.012(2) -0.0071(17)

loop_
_atom_type_symbol
_atom_type_description
_atom_type_scat_dispersion_real
_atom_type_scat_dispersion_imag
_atom_type_scat_source
Se Se -0.0929 2.2259 'International Tables Vol C Tables 4.2.6.8 and 6.1.1.4'
Pd Pd -0.9988 1.0072 'International Tables Vol C Tables 4.2.6.8 and 6.1.1.4'
Sn Sn -0.6537 1.4246 'International Tables Vol C Tables 4.2.6.8 and 6.1.1.4'
Ba Ba -0.3244 2.2819 'International Tables Vol C Tables 4.2.6.8 and 6.1.1.4'

loop_
_geom_angle_atom_site_label_1
_geom_angle_atom_site_label_2
_geom_angle_atom_site_label_3
_geom_angle_site_symmetry_1
_geom_angle_site_symmetry_3
_geom_angle
_geom_angle_publ_flag
Se3 Ba1 Se9 . . 75.51(4) n
Se3 Ba1 Se11 . . 141.32(5) n
Se9 Ba1 Se11 . . 136.74(5) n
Se3 Ba1 Se13 . . 83.96(5) n
Se9 Ba1 Se13 . . 135.75(4) n
Se11 Ba1 Se13 . . 81.23(4) n
Se3 Ba1 Se17 . . 65.71(4) n
Se9 Ba1 Se17 . . 127.57(5) n
Se11 Ba1 Se17 . . 75.92(4) n
Se13 Ba1 Se17 . . 74.48(4) n
Se3 Ba1 Se7 . . 142.31(4) n
Se9 Ba1 Se7 . . 72.91(4) n
Se11 Ba1 Se7 . . 76.27(4) n
Se13 Ba1 Se7 . . 104.93(5) n
Se17 Ba1 Se7 . . 151.92(4) n
Se3 Ba1 Se6 . . 73.28(4) n
Se9 Ba1 Se6 . . 73.11(4) n
Se11 Ba1 Se6 . . 128.64(5) n
Se13 Ba1 Se6 . . 63.49(4) n
Se17 Ba1 Se6 . . 123.24(5) n
Se7 Ba1 Se6 . . 78.25(4) n
Se3 Ba1 Se11 . 2_666 86.86(5) n
Se9 Ba1 Se11 . 2_666 66.74(4) n
Se11 Ba1 Se11 . 2_666 89.30(4) n
Se13 Ba1 Se11 . 2_666 151.29(5) n
Se17 Ba1 Se11 . 2_666 76.94(4) n
Se7 Ba1 Se11 . 2_666 98.94(5) n
Se6 Ba1 Se11 . 2_666 138.54(4) n
Se3 Ba1 Sn4 . . 166.50(5) n
Se9 Ba1 Sn4 . . 111.34(4) n
Se11 Ba1 Sn4 . . 39.72(4) n
Se13 Ba1 Sn4 . . 83.21(4) n
Se17 Ba1 Sn4 . . 114.48(4) n
Se7 Ba1 Sn4 . . 39.35(3) n
Se6 Ba1 Sn4 . . 97.13(4) n
Se11 Ba1 Sn4 2_666 . 106.47(4) n
Se10 Ba2 Se12 . 1_565 128.87(5) n
Se10 Ba2 Se9 . 2_676 127.69(5) n
Se12 Ba2 Se9 1_565 2_676 57.27(4) n
Se10 Ba2 Se11 . 2_666 73.56(4) n
Se12 Ba2 Se11 1_565 2_666 142.18(5) n
Se9 Ba2 Se11 2_676 2_666 138.73(5) n
Se10 Ba2 Se15 . . 63.25(4) n
Se12 Ba2 Se15 1_565 . 85.09(4) n
Se9 Ba2 Se15 2_676 . 66.44(4) n
Se11 Ba2 Se15 2_666 . 131.32(5) n
Se10 Ba2 Se9 . . 130.66(4) n
Se12 Ba2 Se9 1_565 . 77.20(4) n
Se9 Ba2 Se9 2_676 . 101.58(4) n
Se11 Ba2 Se9 2_666 . 66.43(4) n
Se15 Ba2 Se9 . . 162.18(4) n
Se10 Ba2 Se3 . . 80.63(4) n
Se12 Ba2 Se3 1_565 . 72.40(4) n
Se9 Ba2 Se3 2_676 . 129.53(4) n
Se11 Ba2 Se3 2_666 . 84.39(4) n
Se15 Ba2 Se3 . . 108.45(4) n
Se9 Ba2 Se3 . . 68.14(4) n
Se10 Ba2 Se8 . . 61.93(4) n
Se12 Ba2 Se8 1_565 . 68.27(4) n
Se9 Ba2 Se8 2_676 . 87.01(4) n
Se11 Ba2 Se8 2_666 . 131.25(4) n
Se15 Ba2 Se8 . . 38.58(4) n
Se9 Ba2 Se8 . . 132.04(5) n
Se3 Ba2 Se8 . . 70.29(4) n
Se10 Ba2 Se12 . 2_666 129.09(4) n
Se12 Ba2 Se12 1_565 2_666 102.04(4) n
Se9 Ba2 Se12 2_676 2_666 76.32(4) n
Se11 Ba2 Se12 2_666 2_666 64.75(4) n
Se15 Ba2 Se12 . 2_666 130.04(4) n
Se9 Ba2 Se12 . 2_666 53.80(4) n
Se3 Ba2 Se12 . 2_666 120.93(4) n
Se8 Ba2 Se12 . 2_666 163.33(4) n
Se10 Ba2 Se1 . . 79.08(4) n
Se12 Ba2 Se1 1_565 . 128.68(4) n
Se9 Ba2 Se1 2_676 . 71.57(4) n
Se11 Ba2 Se1 2_666 . 80.74(4) n
Se15 Ba2 Se1 . . 70.40(4) n
Se9 Ba2 Se1 . . 119.77(5) n
Se3 Ba2 Se1 . . 157.54(4) n
Se8 Ba2 Se1 . . 107.79(4) n
Se12 Ba2 Se1 2_666 . 66.91(4) n
Se10 Ba2 Ba2 . 2_676 177.71(5) n
Se12 Ba2 Ba2 1_565 2_676 53.38(3) n
Se9 Ba2 Ba2 2_676 2_676 52.47(3) n
Se11 Ba2 Ba2 2_666 2_676 104.85(4) n
Se15 Ba2 Ba2 . 2_676 117.53(4) n
Se9 Ba2 Ba2 . 2_676 49.10(3) n
Se3 Ba2 Ba2 . 2_676 100.93(4) n
Se8 Ba2 Ba2 . 2_676 120.13(4) n
Se12 Ba2 Ba2 2_666 2_676 48.66(3) n
Se1 Ba2 Ba2 . 2_676 99.09(4) n
Se16 Ba3 Se4 1_655 2_765 66.08(4) n
Se16 Ba3 Se13 1_655 . 76.12(4) n
Se4 Ba3 Se13 2_765 . 140.26(5) n
Se16 Ba3 Se14 1_655 1_564 129.74(5) n
Se4 Ba3 Se14 2_765 1_564 68.95(4) n
Se13 Ba3 Se14 . 1_564 135.84(5) n
Se16 Ba3 Se4 1_655 1_565 125.44(5) n
Se4 Ba3 Se4 2_765 1_565 76.02(4) n
Se13 Ba3 Se4 . 1_565 139.94(5) n
Se14 Ba3 Se4 1_564 1_565 60.34(4) n
Se16 Ba3 Se6 1_655 . 131.10(5) n
Se4 Ba3 Se6 2_765 . 153.70(4) n
Se13 Ba3 Se6 . . 64.47(4) n
Se14 Ba3 Se6 1_564 . 99.06(4) n
Se4 Ba3 Se6 1_565 . 77.73(4) n
Se16 Ba3 Se2 1_655 1_654 76.52(4) n
Se4 Ba3 Se2 2_765 1_654 80.32(4) n
Se13 Ba3 Se2 . 1_654 79.40(4) n
Se14 Ba3 Se2 1_564 1_654 74.94(4) n
Se4 Ba3 Se2 1_565 1_654 134.40(4) n
Se6 Ba3 Se2 . 1_654 120.28(5) n
Se16 Ba3 Se3 1_655 . 75.36(4) n
Se4 Ba3 Se3 2_765 . 101.22(4) n
Se13 Ba3 Se3 . . 79.83(4) n
Se14 Ba3 Se3 1_564 . 135.61(4) n
Se4 Ba3 Se3 1_565 . 75.28(4) n
Se6 Ba3 Se3 . . 70.38(4) n
Se2 Ba3 Se3 1_654 . 148.26(4) n
Se16 Ba3 Se5 1_655 1_554 141.96(4) n
Se4 Ba3 Se5 2_765 1_554 121.73(4) n
Se13 Ba3 Se5 . 1_554 81.61(4) n
Se14 Ba3 Se5 1_564 1_554 55.93(4) n
Se4 Ba3 Se5 1_565 1_554 91.14(4) n
Se6 Ba3 Se5 . 1_554 60.09(4) n
Se2 Ba3 Se5 1_654 1_554 69.28(4) n
Se3 Ba3 Se5 . 1_554 130.39(5) n
Se16 Ba3 Sn1 1_655 . 95.46(4) n
Se4 Ba3 Sn1 2_765 . 80.14(3) n
Se13 Ba3 Sn1 . . 116.40(4) n
Se14 Ba3 Sn1 1_564 . 97.93(3) n
Se4 Ba3 Sn1 1_565 . 38.64(3) n
Se6 Ba3 Sn1 . . 78.48(3) n
Se2 Ba3 Sn1 1_654 . 160.46(4) n
Se3 Ba3 Sn1 . . 38.37(3) n
Se5 Ba3 Sn1 1_554 . 122.15(3) n
Se16 Ba3 Sn3 1_655 1_545 38.69(3) n
Se4 Ba3 Sn3 2_765 1_545 104.77(4) n
Se13 Ba3 Sn3 . 1_545 38.68(3) n
Se14 Ba3 Sn3 1_564 1_545 156.94(4) n
Se4 Ba3 Sn3 1_565 1_545 141.42(4) n
Se6 Ba3 Sn3 . 1_545 94.81(4) n
Se2 Ba3 Sn3 1_654 1_545 82.16(3) n
Se3 Ba3 Sn3 . 1_545 66.67(3) n
Se5 Ba3 Sn3 1_554 1_545 118.08(3) n
Sn1 Ba3 Sn3 . 1_545 102.86(3) n
Se16 Ba3 Ba4 1_655 1_564 170.68(4) n
Se4 Ba3 Ba4 2_765 1_564 111.25(3) n
Se13 Ba3 Ba4 . 1_564 108.00(4) n
Se14 Ba3 Ba4 1_564 1_564 53.02(3) n
Se4 Ba3 Ba4 1_565 1_564 46.23(3) n
Se6 Ba3 Ba4 . 1_564 48.09(3) n
Se2 Ba3 Ba4 1_654 1_564 112.23(4) n
Se3 Ba3 Ba4 . 1_564 96.90(3) n
Se5 Ba3 Ba4 1_554 1_564 47.30(3) n
Sn1 Ba3 Ba4 . 1_564 75.22(2) n
Sn3 Ba3 Ba4 1_545 1_564 142.83(3) n
Se20 Ba4 Se6 2_666 2_666 131.98(12) n
Se20 Ba4 Se19 2_666 2_666 43.10(18) n
Se6 Ba4 Se19 2_666 2_666 89.09(15) n
Se20 Ba4 Se4 2_666 1_556 72.70(11) n
Se6 Ba4 Se4 2_666 1_556 153.40(4) n
Se19 Ba4 Se4 2_666 1_556 113.66(15) n
Se20 Ba4 Se7 2_666 2_666 76.21(11) n
Se6 Ba4 Se7 2_666 2_666 83.35(4) n
Se19 Ba4 Se7 2_666 2_666 69.47(12) n
Se4 Ba4 Se7 1_556 2_666 116.60(5) n
Se20 Ba4 Se5 2_666 1_545 139.95(12) n
Se6 Ba4 Se5 2_666 1_545 71.69(4) n
Se19 Ba4 Se5 2_666 1_545 141.99(13) n
Se4 Ba4 Se5 1_556 1_545 95.23(4) n
Se7 Ba4 Se5 2_666 1_545 75.82(4) n
Se20 Ba4 Se18 2_666 . 27.83(12) n
Se6 Ba4 Se18 2_666 . 104.62(6) n
Se19 Ba4 Se18 2_666 . 15.57(13) n
Se4 Ba4 Se18 1_556 . 98.30(6) n
Se7 Ba4 Se18 2_666 . 73.15(5) n
Se5 Ba4 Se18 1_545 . 148.96(5) n
Se20 Ba4 Se6 2_666 1_546 145.26(12) n
Se6 Ba4 Se6 2_666 1_546 74.44(5) n
Se19 Ba4 Se6 2_666 1_546 145.22(13) n
Se4 Ba4 Se6 1_556 1_546 78.96(4) n
Se7 Ba4 Se6 2_666 1_546 135.93(4) n
Se5 Ba4 Se6 1_545 1_546 61.31(4) n
Se18 Ba4 Se6 . 1_546 148.94(5) n
Se20 Ba4 Se1 2_666 2_667 77.49(11) n
Se6 Ba4 Se1 2_666 2_667 98.54(5) n
Se19 Ba4 Se1 2_666 2_667 76.37(12) n
Se4 Ba4 Se1 1_556 2_667 75.14(4) n
Se7 Ba4 Se1 2_666 2_667 145.77(4) n
Se5 Ba4 Se1 1_545 2_667 137.43(4) n
Se18 Ba4 Se1 . 2_667 73.33(5) n
Se6 Ba4 Se1 1_546 2_667 76.12(4) n
Se20 Ba4 Se14 2_666 . 88.64(11) n
Se6 Ba4 Se14 2_666 . 122.65(4) n
Se19 Ba4 Se14 2_666 . 121.27(13) n
Se4 Ba4 Se14 1_556 . 58.02(4) n
Se7 Ba4 Se14 2_666 . 67.55(4) n
Se5 Ba4 Se14 1_545 . 54.20(4) n
Se18 Ba4 Se14 . . 111.78(6) n
Se6 Ba4 Se14 1_546 . 93.17(4) n
Se1 Ba4 Se14 2_667 . 133.16(5) n
Se20 Ba4 Sn2 2_666 1_556 115.75(11) n
Se6 Ba4 Sn2 2_666 1_556 78.03(4) n
Se19 Ba4 Sn2 2_666 1_556 108.60(12) n
Se4 Ba4 Sn2 1_556 1_556 81.55(4) n
Se7 Ba4 Sn2 2_666 1_556 161.32(4) n
Se5 Ba4 Sn2 1_545 1_556 99.28(3) n
Se18 Ba4 Sn2 . 1_556 110.23(5) n
Se6 Ba4 Sn2 1_546 1_556 38.73(3) n
Se1 Ba4 Sn2 2_667 1_556 38.83(3) n
Se14 Ba4 Sn2 . 1_556 124.45(4) n
Se20 Ba4 Ba3 2_666 1_546 117.44(11) n
Se6 Ba4 Ba3 2_666 1_546 110.32(3) n
Se19 Ba4 Ba3 2_666 1_546 160.54(15) n
Se4 Ba4 Ba3 1_556 1_546 48.05(3) n
Se7 Ba4 Ba3 2_666 1_546 110.28(4) n
Se5 Ba4 Ba3 1_545 1_546 49.76(3) n
Se18 Ba4 Ba3 . 1_546 145.05(6) n
Se6 Ba4 Ba3 1_546 1_546 47.94(3) n
Se1 Ba4 Ba3 2_667 1_546 101.13(4) n
Se14 Ba4 Ba3 . 1_546 47.07(3) n
Sn2 Ba4 Ba3 1_556 1_546 77.91(3) n
Se1 Ba5 Se19 2_666 . 76.03(14) n
Se1 Ba5 Se20 2_666 2_665 79.31(10) n
Se19 Ba5 Se20 . 2_665 76.83(16) n
Se1 Ba5 Se13 2_666 . 137.98(5) n
Se19 Ba5 Se13 . . 61.95(14) n
Se20 Ba5 Se13 2_665 . 90.67(9) n
Se1 Ba5 Se12 2_666 . 75.61(4) n
Se19 Ba5 Se12 . . 124.27(12) n
Se20 Ba5 Se12 2_665 . 140.75(9) n
Se13 Ba5 Se12 . . 127.90(5) n
Se1 Ba5 Se4 2_666 . 76.62(4) n
Se19 Ba5 Se4 . . 140.49(14) n
Se20 Ba5 Se4 2_665 . 70.49(10) n
Se13 Ba5 Se4 . . 137.96(5) n
Se12 Ba5 Se4 . . 74.63(4) n
Se1 Ba5 Se2 2_666 2_666 143.84(4) n
Se19 Ba5 Se2 . 2_666 136.62(14) n
Se20 Ba5 Se2 2_665 2_666 117.62(11) n
Se13 Ba5 Se2 . 2_666 76.53(4) n
Se12 Ba5 Se2 . 2_666 71.96(4) n
Se4 Ba5 Se2 . 2_666 79.73(4) n
Se1 Ba5 Se11 2_666 . 83.79(5) n
Se19 Ba5 Se11 . . 64.70(12) n
Se20 Ba5 Se11 2_665 . 140.70(11) n
Se13 Ba5 Se11 . . 78.66(4) n
Se12 Ba5 Se11 . . 65.35(4) n
Se4 Ba5 Se11 . . 138.69(4) n
Se2 Ba5 Se11 2_666 . 96.70(5) n
Se1 Ba5 Se16 2_666 2_665 117.84(5) n
Se19 Ba5 Se16 . 2_665 108.14(12) n
Se20 Ba5 Se16 2_665 2_665 45.22(11) n
Se13 Ba5 Se16 . 2_665 77.89(4) n
Se12 Ba5 Se16 . 2_665 127.48(5) n
Se4 Ba5 Se16 . 2_665 61.99(4) n
Se2 Ba5 Se16 2_666 2_665 72.45(5) n
Se11 Ba5 Se16 . 2_665 155.90(4) n
Se1 Ba5 Se18 2_666 2_666 63.45(5) n
Se19 Ba5 Se18 . 2_666 13.41(12) n
Se20 Ba5 Se18 2_665 2_666 70.99(11) n
Se13 Ba5 Se18 . 2_666 74.66(5) n
Se12 Ba5 Se18 . 2_666 121.15(5) n
Se4 Ba5 Se18 . 2_666 128.33(6) n
Se2 Ba5 Se18 2_666 2_666 150.03(5) n
Se11 Ba5 Se18 . 2_666 69.71(5) n
Se16 Ba5 Se18 2_665 2_666 108.94(5) n
Se1 Ba5 Sn3 2_666 1_545 162.15(5) n
Se19 Ba5 Sn3 . 1_545 97.66(14) n
Se20 Ba5 Sn3 2_665 1_545 115.93(10) n
Se13 Ba5 Sn3 . 1_545 39.30(3) n
Se12 Ba5 Sn3 . 1_545 95.18(4) n
Se4 Ba5 Sn3 . 1_545 116.16(4) n
Se2 Ba5 Sn3 2_666 1_545 38.99(3) n
Se11 Ba5 Sn3 . 1_545 78.45(4) n
Se16 Ba5 Sn3 2_665 1_545 79.93(4) n
Se18 Ba5 Sn3 2_666 1_545 111.05(5) n
Se1 Ba5 Ba6 2_666 1_554 113.02(4) n
Se19 Ba5 Ba6 . 1_554 64.77(11) n
Se20 Ba5 Ba6 2_665 1_554 41.42(8) n
Se13 Ba5 Ba6 . 1_554 49.50(3) n
Se12 Ba5 Ba6 . 1_554 169.75(4) n
Se4 Ba5 Ba6 . 1_554 101.39(4) n
Se2 Ba5 Ba6 2_666 1_554 98.14(4) n
Se11 Ba5 Ba6 . 1_554 119.77(3) n
Se16 Ba5 Ba6 2_665 1_554 44.27(3) n
Se18 Ba5 Ba6 2_666 1_554 68.82(4) n
Sn3 Ba5 Ba6 1_545 1_554 77.95(3) n
Se20 Ba6 Se1 2_666 . 91.43(12) n
Se20 Ba6 Se16 2_666 2_666 49.83(12) n
Se1 Ba6 Se16 . 2_666 141.26(5) n
Se20 Ba6 Se2 2_666 1_655 128.05(12) n
Se1 Ba6 Se2 . 1_655 140.37(4) n
Se16 Ba6 Se2 2_666 1_655 78.26(5) n
Se20 Ba6 Se15 2_666 . 137.49(12) n
Se1 Ba6 Se15 . . 78.18(5) n
Se16 Ba6 Se15 2_666 . 128.67(5) n
Se2 Ba6 Se15 1_655 . 74.05(4) n
Se20 Ba6 Se5 2_666 . 155.93(12) n
Se1 Ba6 Se5 . . 69.49(4) n
Se16 Ba6 Se5 2_666 . 146.79(5) n
Se2 Ba6 Se5 1_655 . 71.48(4) n
Se15 Ba6 Se5 . . 54.80(4) n
Se20 Ba6 Se10 2_666 . 73.63(12) n
Se1 Ba6 Se10 . . 85.36(5) n
Se16 Ba6 Se10 2_666 . 84.01(4) n
Se2 Ba6 Se10 1_655 . 106.95(5) n
Se15 Ba6 Se10 . . 64.58(4) n
Se5 Ba6 Se10 . . 117.42(4) n
Se20 Ba6 Se13 2_666 1_556 89.54(12) n
Se1 Ba6 Se13 . 1_556 102.44(5) n
Se16 Ba6 Se13 2_666 1_556 79.63(4) n
Se2 Ba6 Se13 1_655 1_556 77.64(4) n
Se15 Ba6 Se13 . 1_556 132.86(4) n
Se5 Ba6 Se13 . 1_556 80.83(4) n
Se10 Ba6 Se13 . 1_556 161.75(4) n
Se20 Ba6 Se18 2_666 . 26.57(12) n
Se1 Ba6 Se18 . . 64.93(5) n
Se16 Ba6 Se18 2_666 . 76.37(5) n
Se2 Ba6 Se18 1_655 . 154.62(5) n
Se15 Ba6 Se18 . . 123.70(6) n
Se5 Ba6 Se18 . . 132.72(5) n
Se10 Ba6 Se18 . . 71.19(5) n
Se13 Ba6 Se18 1_556 . 96.94(5) n
Se20 Ba6 Sn3 2_666 2_776 89.41(12) n
Se1 Ba6 Sn3 . 2_776 172.59(5) n
Se16 Ba6 Sn3 2_666 2_776 40.26(4) n
Se2 Ba6 Sn3 1_655 2_776 39.97(3) n
Se15 Ba6 Sn3 . 2_776 96.27(4) n
Se5 Ba6 Sn3 . 2_776 111.44(4) n
Se10 Ba6 Sn3 . 2_776 87.82(4) n
Se13 Ba6 Sn3 1_556 2_776 84.92(4) n
Se18 Ba6 Sn3 . 2_776 115.40(4) n
Se20 Ba6 Ba5 2_666 1_556 44.77(11) n
Se1 Ba6 Ba5 . 1_556 103.43(4) n
Se16 Ba6 Ba5 2_666 1_556 51.03(3) n
Se2 Ba6 Ba5 1_655 1_556 103.58(4) n
Se15 Ba6 Ba5 . 1_556 177.45(4) n
Se5 Ba6 Ba5 . 1_556 123.75(4) n
Se10 Ba6 Ba5 . 1_556 117.37(3) n
Se13 Ba6 Ba5 1_556 1_556 45.02(3) n
Se18 Ba6 Ba5 . 1_556 58.85(4) n
Sn3 Ba6 Ba5 2_776 1_556 82.29(3) n
Se17 Ba7 Se12 . . 110.44(5) n
Se17 Ba7 Se9 . 2_666 108.45(5) n
Se12 Ba7 Se9 . 2_666 57.80(4) n
Se17 Ba7 Se2 . 2_666 72.76(4) n
Se12 Ba7 Se2 . 2_666 72.07(4) n
Se9 Ba7 Se2 2_666 2_666 127.16(5) n
Se17 Ba7 Se8 . 2_766 98.51(5) n
Se12 Ba7 Se8 . 2_766 149.41(4) n
Se9 Ba7 Se8 2_666 2_766 122.39(5) n
Se2 Ba7 Se8 2_666 2_766 108.99(5) n
Se17 Ba7 Se7 . 2_666 68.06(4) n
Se12 Ba7 Se7 . 2_666 126.66(5) n
Se9 Ba7 Se7 2_666 2_666 71.91(4) n
Se2 Ba7 Se7 2_666 2_666 140.50(4) n
Se8 Ba7 Se7 2_766 2_666 72.85(4) n
Se17 Ba7 Se15 . 2_766 101.40(5) n
Se12 Ba7 Se15 . 2_766 121.25(4) n
Se9 Ba7 Se15 2_666 2_766 148.09(4) n
Se2 Ba7 Se15 2_666 2_766 72.24(4) n
Se8 Ba7 Se15 2_766 2_766 39.66(4) n
Se7 Ba7 Se15 2_666 2_766 110.55(5) n
Se17 Ba7 Se15 . 1_545 158.77(5) n
Se12 Ba7 Se15 . 1_545 84.66(4) n
Se9 Ba7 Se15 2_666 1_545 66.21(4) n
Se2 Ba7 Se15 2_666 1_545 127.52(4) n
Se8 Ba7 Se15 2_766 1_545 70.47(4) n
Se7 Ba7 Se15 2_666 1_545 91.05(4) n
Se15 Ba7 Se15 2_766 1_545 81.88(4) n
Se17 Ba7 Pd . . 122.02(4) n
Se12 Ba7 Pd . . 122.55(4) n
Se9 Ba7 Pd 2_666 . 83.51(4) n
Se2 Ba7 Pd 2_666 . 142.53(4) n
Se8 Ba7 Pd 2_766 . 39.67(3) n
Se7 Ba7 Pd 2_666 . 62.56(3) n
Se15 Ba7 Pd 2_766 . 71.06(4) n
Se15 Ba7 Pd 1_545 . 38.89(3) n
Se17 Ba7 Pd . 2_756 125.50(4) n
Se12 Ba7 Pd . 2_756 82.98(4) n
Se9 Ba7 Pd 2_666 2_756 122.05(4) n
Se2 Ba7 Pd 2_666 2_756 61.53(3) n
Se8 Ba7 Pd 2_766 2_756 72.00(4) n
Se7 Ba7 Pd 2_666 2_756 143.87(4) n
Se15 Ba7 Pd 2_766 2_756 38.87(3) n
Se15 Ba7 Pd 1_545 2_756 69.57(3) n
Pd Ba7 Pd . 2_756 84.83(3) n
Se17 Ba7 Se8 . 1_545 162.15(5) n
Se12 Ba7 Se8 . 1_545 66.97(4) n
Se9 Ba7 Se8 2_666 1_545 85.47(4) n
Se2 Ba7 Se8 2_666 1_545 90.00(4) n
Se8 Ba7 Se8 2_766 1_545 82.44(4) n
Se7 Ba7 Se8 2_666 1_545 128.44(4) n
Se15 Ba7 Se8 2_766 1_545 67.98(4) n
Se15 Ba7 Se8 1_545 1_545 37.58(4) n
Pd Ba7 Se8 . 1_545 69.45(3) n
Pd Ba7 Se8 2_756 1_545 37.78(3) n
Se3 Ba8 Se10 1_455 2_666 146.24(5) n
Se3 Ba8 Se16 1_455 . 78.82(5) n
Se10 Ba8 Se16 2_666 . 83.90(4) n
Se3 Ba8 Se14 1_455 2_666 69.27(4) n
Se10 Ba8 Se14 2_666 2_666 137.86(5) n
Se16 Ba8 Se14 . 2_666 84.92(4) n
Se3 Ba8 Se8 1_455 1_455 77.14(4) n
Se10 Ba8 Se8 2_666 1_455 132.45(5) n
Se16 Ba8 Se8 . 1_455 137.48(5) n
Se14 Ba8 Se8 2_666 1_455 53.85(4) n
Se3 Ba8 Se17 1_455 1_455 65.21(4) n
Se10 Ba8 Se17 2_666 1_455 82.00(4) n
Se16 Ba8 Se17 . 1_455 72.21(4) n
Se14 Ba8 Se17 2_666 1_455 131.95(5) n
Se8 Ba8 Se17 1_455 1_455 125.72(5) n
Se3 Ba8 Se10 1_455 1_455 84.68(5) n
Se10 Ba8 Se10 2_666 1_455 95.27(4) n
Se16 Ba8 Se10 . 1_455 147.75(5) n
Se14 Ba8 Se10 2_666 1_455 114.83(4) n
Se8 Ba8 Se10 1_455 1_455 62.70(4) n
Se17 Ba8 Se10 1_455 1_455 75.74(4) n
Se3 Ba8 Se7 1_455 . 137.54(4) n
Se10 Ba8 Se7 2_666 . 74.85(4) n
Se16 Ba8 Se7 . . 104.35(5) n
Se14 Ba8 Se7 2_666 . 68.90(4) n
Se8 Ba8 Se7 1_455 . 72.75(4) n
Se17 Ba8 Se7 1_455 . 156.84(4) n
Se10 Ba8 Se7 1_455 . 106.52(5) n
Se3 Ba8 Sn4 1_455 . 161.14(5) n
Se10 Ba8 Sn4 2_666 . 38.90(3) n
Se16 Ba8 Sn4 . . 85.10(4) n
Se14 Ba8 Sn4 2_666 . 99.72(4) n
Se8 Ba8 Sn4 1_455 . 109.38(4) n
Se17 Ba8 Sn4 1_455 . 119.01(4) n
Se10 Ba8 Sn4 1_455 . 114.13(4) n
Se7 Ba8 Sn4 . . 38.44(3) n
Se3 Ba8 Ba8 1_455 2_566 122.04(5) n
Se10 Ba8 Ba8 2_666 2_566 49.22(3) n
Se16 Ba8 Ba8 . 2_566 124.49(4) n
Se14 Ba8 Ba8 2_666 2_566 148.81(5) n
Se8 Ba8 Ba8 1_455 2_566 98.00(4) n
Se17 Ba8 Ba8 1_455 2_566 73.27(4) n
Se10 Ba8 Ba8 1_455 2_566 46.05(3) n
Se7 Ba8 Ba8 . 2_566 91.56(4) n
Sn4 Ba8 Ba8 . 2_566 75.41(3) n
Se12 Sn1 Se3 1_565 . 111.52(6) n
Se12 Sn1 Se4 1_565 1_565 110.62(6) n
Se3 Sn1 Se4 . 1_565 116.66(6) n
Se12 Sn1 Se14 1_565 2_766 123.10(6) n
Se3 Sn1 Se14 . 2_766 95.81(6) n
Se4 Sn1 Se14 1_565 2_766 98.46(6) n
Se12 Sn1 Ba3 1_565 . 151.92(6) n
Se3 Sn1 Ba3 . . 61.15(4) n
Se4 Sn1 Ba3 1_565 . 59.23(4) n
Se14 Sn1 Ba3 2_766 . 84.97(4) n
Se9 Sn2 Se6 1_545 1_545 109.59(6) n
Se9 Sn2 Se1 1_545 2_666 112.80(6) n
Se6 Sn2 Se1 1_545 2_666 116.67(6) n
Se9 Sn2 Se5 1_545 2_666 120.14(6) n
Se6 Sn2 Se5 1_545 2_666 100.98(6) n
Se1 Sn2 Se5 2_666 2_666 96.03(6) n
Se9 Sn2 Ba4 1_545 1_554 150.41(6) n
Se6 Sn2 Ba4 1_545 1_554 59.73(4) n
Se1 Sn2 Ba4 2_666 1_554 59.98(4) n
Se5 Sn2 Ba4 2_666 1_554 89.45(5) n
Se17 Sn3 Se16 1_565 1_665 107.01(7) n
Se17 Sn3 Se2 1_565 2_676 104.53(6) n
Se16 Sn3 Se2 1_665 2_676 113.12(6) n
Se17 Sn3 Se13 1_565 1_565 110.40(7) n
Se16 Sn3 Se13 1_665 1_565 109.56(6) n
Se2 Sn3 Se13 2_676 1_565 111.99(6) n
Se17 Sn3 Ba6 1_565 2_776 101.43(5) n
Se16 Sn3 Ba6 1_665 2_776 56.99(4) n
Se2 Sn3 Ba6 2_676 2_776 59.86(5) n
Se13 Sn3 Ba6 1_565 2_776 148.11(6) n
Se17 Sn3 Ba5 1_565 1_565 105.50(5) n
Se16 Sn3 Ba5 1_665 1_565 147.44(6) n
Se2 Sn3 Ba5 2_676 1_565 59.20(5) n
Se13 Sn3 Ba5 1_565 1_565 56.15(4) n
Ba6 Sn3 Ba5 2_776 1_565 117.51(3) n
Se17 Sn3 Ba3 1_565 1_565 110.05(4) n
Se16 Sn3 Ba3 1_665 1_565 55.22(4) n
Se2 Sn3 Ba3 2_676 1_565 145.40(5) n
Se13 Sn3 Ba3 1_565 1_565 56.62(4) n
Ba6 Sn3 Ba3 2_776 1_565 110.63(3) n
Ba5 Sn3 Ba3 1_565 1_565 111.00(3) n
Se19 Sn4 Se10 . 2_666 126.6(2) n
Se19 Sn4 Se7 . . 98.84(14) n
Se10 Sn4 Se7 2_666 . 112.03(6) n
Se19 Sn4 Se11 . . 96.26(19) n
Se10 Sn4 Se11 2_666 . 107.84(6) n
Se7 Sn4 Se11 . . 114.62(7) n
Se19 Sn4 Se18 . 2_666 20.90(17) n
Se10 Sn4 Se18 2_666 2_666 106.56(9) n
Se7 Sn4 Se18 . 2_666 104.71(7) n
Se11 Sn4 Se18 . 2_666 110.79(9) n
Se19 Sn4 Ba1 . . 81.11(19) n
Se10 Sn4 Ba1 2_666 . 151.85(6) n
Se7 Sn4 Ba1 . . 61.50(5) n
Se11 Sn4 Ba1 . . 58.85(4) n
Se18 Sn4 Ba1 2_666 . 101.51(7) n
Se19 Sn4 Ba8 . . 113.30(18) n
Se10 Sn4 Ba8 2_666 . 55.80(4) n
Se7 Sn4 Ba8 . . 61.15(5) n
Se11 Sn4 Ba8 . . 150.41(6) n
Se18 Sn4 Ba8 2_666 . 98.14(8) n
Ba1 Sn4 Ba8 . . 122.31(3) n
Se8 Pd Se15 2_766 1_545 115.47(7) n
Se8 Pd Se14 2_766 . 80.36(6) n
Se15 Pd Se14 1_545 . 162.74(7) n
Se8 Pd Se5 2_766 1_545 160.47(6) n
Se15 Pd Se5 1_545 1_545 80.93(6) n
Se14 Pd Se5 . 1_545 85.03(6) n
Se8 Pd Ba7 2_766 . 65.98(5) n
Se15 Pd Ba7 1_545 . 70.20(5) n
Se14 Pd Ba7 . . 125.25(5) n
Se5 Pd Ba7 1_545 . 113.78(6) n
Se8 Pd Ba7 2_766 2_756 72.17(5) n
Se15 Pd Ba7 1_545 2_756 67.20(5) n
Se14 Pd Ba7 . 2_756 114.63(6) n
Se5 Pd Ba7 1_545 2_756 126.25(5) n
Ba7 Pd Ba7 . 2_756 95.17(3) n
Sn2 Se1 Ba6 2_666 . 98.02(6) n
Sn2 Se1 Ba5 2_666 2_666 135.37(7) n
Ba6 Se1 Ba5 . 2_666 126.48(5) n
Sn2 Se1 Ba4 2_666 2_667 81.19(5) n
Ba6 Se1 Ba4 . 2_667 105.17(5) n
Ba5 Se1 Ba4 2_666 2_667 89.21(5) n
Sn2 Se1 Ba2 2_666 . 82.24(5) n
Ba6 Se1 Ba2 . . 90.81(5) n
Ba5 Se1 Ba2 2_666 . 92.90(5) n
Ba4 Se1 Ba2 2_667 . 158.38(5) n
Sn3 Se2 Ba6 2_676 1_455 80.17(5) n
Sn3 Se2 Ba7 2_676 2_666 89.97(5) n
Ba6 Se2 Ba7 1_455 2_666 99.08(5) n
Sn3 Se2 Ba5 2_676 2_666 81.81(5) n
Ba6 Se2 Ba5 1_455 2_666 156.88(5) n
Ba7 Se2 Ba5 2_666 2_666 95.27(5) n
Sn3 Se2 Ba3 2_676 1_456 132.40(6) n
Ba6 Se2 Ba3 1_455 1_456 89.18(4) n
Ba7 Se2 Ba3 2_666 1_456 137.61(4) n
Ba5 Se2 Ba3 2_666 1_456 92.36(5) n
Sn1 Se3 Ba8 . 1_655 99.46(6) n
Sn1 Se3 Ba1 . . 139.25(7) n
Ba8 Se3 Ba1 1_655 . 121.24(5) n
Sn1 Se3 Ba3 . . 80.48(5) n
Ba8 Se3 Ba3 1_655 . 99.04(5) n
Ba1 Se3 Ba3 . . 93.95(5) n
Sn1 Se3 Ba2 . . 83.29(5) n
Ba8 Se3 Ba2 1_655 . 93.69(5) n
Ba1 Se3 Ba2 . . 91.64(4) n
Ba3 Se3 Ba2 . . 160.79(5) n
Sn1 Se4 Ba4 1_545 1_554 127.94(6) n
Sn1 Se4 Ba3 1_545 2_765 93.49(6) n
Ba4 Se4 Ba3 1_554 2_765 138.53(5) n
Sn1 Se4 Ba5 1_545 . 85.20(5) n
Ba4 Se4 Ba5 1_554 . 88.39(4) n
Ba3 Se4 Ba5 2_765 . 94.16(4) n
Sn1 Se4 Ba3 1_545 1_545 82.14(4) n
Ba4 Se4 Ba3 1_554 1_545 85.72(4) n
Ba3 Se4 Ba3 2_765 1_545 103.98(4) n
Ba5 Se4 Ba3 . 1_545 158.40(5) n
Pd Se5 Sn2 1_565 2_666 109.67(7) n
Pd Se5 Ba4 1_565 1_565 102.28(5) n
Sn2 Se5 Ba4 2_666 1_565 88.14(5) n
Pd Se5 Ba6 1_565 . 98.75(5) n
Sn2 Se5 Ba6 2_666 . 91.96(5) n
Ba4 Se5 Ba6 1_565 . 157.62(5) n
Pd Se5 Ba3 1_565 1_556 95.39(6) n
Sn2 Se5 Ba3 2_666 1_556 154.68(6) n
Ba4 Se5 Ba3 1_565 1_556 82.94(4) n
Ba6 Se5 Ba3 . 1_556 87.58(4) n
Sn2 Se6 Ba4 1_565 2_666 92.42(5) n
Sn2 Se6 Ba3 1_565 . 130.36(6) n
Ba4 Se6 Ba3 2_666 . 137.22(5) n
Sn2 Se6 Ba4 1_565 1_564 81.55(4) n
Ba4 Se6 Ba4 2_666 1_564 105.56(5) n
Ba3 Se6 Ba4 . 1_564 83.96(4) n
Sn2 Se6 Ba1 1_565 . 85.65(5) n
Ba4 Se6 Ba1 2_666 . 93.58(4) n
Ba3 Se6 Ba1 . . 90.25(4) n
Ba4 Se6 Ba1 1_564 . 157.31(5) n
Sn4 Se7 Ba4 . 2_666 92.59(5) n
Sn4 Se7 Ba1 . . 79.15(5) n
Ba4 Se7 Ba1 2_666 . 93.03(5) n
Sn4 Se7 Ba7 . 2_666 131.41(6) n
Ba4 Se7 Ba7 2_666 2_666 135.85(4) n
Ba1 Se7 Ba7 . 2_666 92.21(4) n
Sn4 Se7 Ba8 . . 80.40(5) n
Ba4 Se7 Ba8 2_666 . 94.37(5) n
Ba1 Se7 Ba8 . . 158.53(4) n
Ba7 Se7 Ba8 2_666 . 96.41(5) n
Se15 Se8 Pd . 2_766 121.49(7) n
Se15 Se8 Ba8 . 1_655 130.30(6) n
Pd Se8 Ba8 2_766 1_655 101.95(6) n
Se15 Se8 Ba7 . 2_766 72.42(6) n
Pd Se8 Ba7 2_766 2_766 74.35(5) n
Ba8 Se8 Ba7 1_655 2_766 100.25(5) n
Se15 Se8 Ba2 . . 69.64(6) n
Pd Se8 Ba2 2_766 . 144.92(7) n
Ba8 Se8 Ba2 1_655 . 89.09(4) n
Ba7 Se8 Ba2 2_766 . 136.81(5) n
Se15 Se8 Ba7 . 1_565 68.35(5) n
Pd Se8 Ba7 2_766 1_565 70.05(4) n
Ba8 Se8 Ba7 1_655 1_565 157.63(6) n
Ba7 Se8 Ba7 2_766 1_565 97.56(4) n
Ba2 Se8 Ba7 . 1_565 87.11(4) n
Sn2 Se9 Ba1 1_565 . 89.81(5) n
Sn2 Se9 Ba7 1_565 2_666 111.72(6) n
Ba1 Se9 Ba7 . 2_666 98.34(4) n
Sn2 Se9 Ba2 1_565 2_676 89.09(5) n
Ba1 Se9 Ba2 . 2_676 163.85(6) n
Ba7 Se9 Ba2 2_666 2_676 97.03(5) n
Sn2 Se9 Ba2 1_565 . 129.37(6) n
Ba1 Se9 Ba2 . . 89.89(4) n
Ba7 Se9 Ba2 2_666 . 118.37(5) n
Ba2 Se9 Ba2 2_676 . 78.42(4) n
Sn4 Se10 Ba8 2_666 2_666 85.30(5) n
Sn4 Se10 Ba2 2_666 . 87.37(6) n
Ba8 Se10 Ba2 2_666 . 168.97(6) n
Sn4 Se10 Ba6 2_666 . 93.40(6) n
Ba8 Se10 Ba6 2_666 . 95.30(5) n
Ba2 Se10 Ba6 . . 93.36(4) n
Sn4 Se10 Ba8 2_666 1_655 121.87(6) n
Ba8 Se10 Ba8 2_666 1_655 84.73(4) n
Ba2 Se10 Ba8 . 1_655 92.18(4) n
Ba6 Se10 Ba8 . 1_655 144.51(5) n
Sn4 Se11 Ba1 . . 81.43(5) n
Sn4 Se11 Ba2 . 2_666 86.42(6) n
Ba1 Se11 Ba2 . 2_666 165.34(6) n
Sn4 Se11 Ba1 . 2_666 117.07(6) n
Ba1 Se11 Ba1 . 2_666 90.70(4) n
Ba2 Se11 Ba1 2_666 2_666 87.55(4) n
Sn4 Se11 Ba5 . . 90.65(6) n
Ba1 Se11 Ba5 . . 97.10(5) n
Ba2 Se11 Ba5 2_666 . 91.17(4) n
Ba1 Se11 Ba5 2_666 . 152.08(6) n
Sn1 Se12 Ba5 1_545 . 87.82(5) n
Sn1 Se12 Ba7 1_545 . 110.86(6) n
Ba5 Se12 Ba7 . . 98.67(4) n
Sn1 Se12 Ba2 1_545 1_545 87.78(5) n
Ba5 Se12 Ba2 . 1_545 163.76(6) n
Ba7 Se12 Ba2 . 1_545 97.51(5) n
Sn1 Se12 Ba2 1_545 2_666 131.09(6) n
Ba5 Se12 Ba2 . 2_666 93.29(5) n
Ba7 Se12 Ba2 . 2_666 117.22(5) n
Ba2 Se12 Ba2 1_545 2_666 77.96(4) n
Sn3 Se13 Ba5 1_545 . 84.55(5) n
Sn3 Se13 Ba3 1_545 . 84.70(5) n
Ba5 Se13 Ba3 . . 160.31(6) n
Sn3 Se13 Ba1 1_545 . 87.26(5) n
Ba5 Se13 Ba1 . . 103.01(5) n
Ba3 Se13 Ba1 . . 92.90(4) n
Sn3 Se13 Ba6 1_545 1_554 126.72(6) n
Ba5 Se13 Ba6 . 1_554 85.49(4) n
Ba3 Se13 Ba6 . 1_554 87.79(4) n
Ba1 Se13 Ba6 . 1_554 145.87(6) n
Pd Se14 Sn1 . 2_766 107.54(6) n
Pd Se14 Ba3 . 1_546 98.59(5) n
Sn1 Se14 Ba3 2_766 1_546 90.73(5) n
Pd Se14 Ba8 . 2_666 101.90(6) n
Sn1 Se14 Ba8 2_766 2_666 91.81(5) n
Ba3 Se14 Ba8 1_546 2_666 157.53(5) n
Pd Se14 Ba4 . . 93.89(6) n
Sn1 Se14 Ba4 2_766 . 157.73(6) n
Ba3 Se14 Ba4 1_546 . 79.91(4) n
Ba8 Se14 Ba4 2_666 . 89.55(4) n
Se8 Se15 Pd . 1_565 122.76(7) n
Se8 Se15 Ba6 . . 125.41(6) n
Pd Se15 Ba6 1_565 . 99.30(6) n
Se8 Se15 Ba7 . 2_766 67.92(6) n
Pd Se15 Ba7 1_565 2_766 73.92(5) n
Ba6 Se15 Ba7 . 2_766 96.44(5) n
Se8 Se15 Ba2 . . 71.77(6) n
Pd Se15 Ba2 1_565 . 148.72(7) n
Ba6 Se15 Ba2 . . 90.40(4) n
Ba7 Se15 Ba2 2_766 . 134.74(5) n
Se8 Se15 Ba7 . 1_565 74.07(5) n
Pd Se15 Ba7 1_565 1_565 70.91(4) n
Ba6 Se15 Ba7 . 1_565 159.28(5) n
Ba7 Se15 Ba7 2_766 1_565 98.12(4) n
Ba2 Se15 Ba7 . 1_565 89.76(4) n
Sn3 Se16 Se20 1_445 . 142.35(13) n
Sn3 Se16 Ba6 1_445 2_666 82.74(5) n
Se20 Se16 Ba6 . 2_666 61.65(11) n
Sn3 Se16 Ba3 1_445 1_455 86.09(6) n
Se20 Se16 Ba3 . 1_455 131.51(12) n
Ba6 Se16 Ba3 2_666 1_455 160.75(6) n
Sn3 Se16 Ba8 1_445 . 91.26(6) n
Se20 Se16 Ba8 . . 81.74(14) n
Ba6 Se16 Ba8 2_666 . 96.60(5) n
Ba3 Se16 Ba8 1_455 . 99.28(5) n
Sn3 Se16 Ba5 1_445 2_665 131.92(7) n
Se20 Se16 Ba5 . 2_665 60.48(13) n
Ba6 Se16 Ba5 2_666 2_665 84.70(4) n
Ba3 Se16 Ba5 1_455 2_665 91.23(5) n
Ba8 Se16 Ba5 . 2_665 136.31(6) n
Sn3 Se17 Ba7 1_545 . 92.49(5) n
Sn3 Se17 Ba1 1_545 . 87.08(6) n
Ba7 Se17 Ba1 . . 124.17(6) n
Sn3 Se17 Ba8 1_545 1_655 89.35(6) n
Ba7 Se17 Ba8 . 1_655 128.26(6) n
Ba1 Se17 Ba8 . 1_655 107.56(4) n
Se19 Se18 Se20 2_666 2_666 140.1(5) n
Se19 Se18 Sn4 2_666 2_666 72.4(4) n
Se20 Se18 Sn4 2_666 2_666 93.8(2) n
Se19 Se18 Ba4 2_666 . 74.0(4) n
Se20 Se18 Ba4 2_666 . 68.54(18) n
Sn4 Se18 Ba4 2_666 . 89.46(6) n
Se19 Se18 Ba6 2_666 . 151.8(4) n
Se20 Se18 Ba6 2_666 . 59.30(19) n
Sn4 Se18 Ba6 2_666 . 88.36(7) n
Ba4 Se18 Ba6 . . 127.50(9) n
Se19 Se18 Ba5 2_666 2_666 55.3(4) n
Se20 Se18 Ba5 2_666 2_666 164.1(2) n
Sn4 Se18 Ba5 2_666 2_666 88.43(8) n
Ba4 Se18 Ba5 . 2_666 127.27(9) n
Ba6 Se18 Ba5 . 2_666 105.09(5) n
Se18 Se19 Sn4 2_666 . 86.7(5) n
Se20 Se19 Sn4 . . 80.3(3) n
Se18 Se19 Ba5 2_666 . 111.3(4) n
Se20 Se19 Ba5 . . 136.7(3) n
Sn4 Se19 Ba5 . . 101.1(2) n
Se18 Se19 Ba4 2_666 2_666 90.4(4) n
Se20 Se19 Ba4 . 2_666 66.56(19) n
Sn4 Se19 Ba4 . 2_666 94.65(18) n
Ba5 Se19 Ba4 . 2_666 153.7(3) n
Se18 Se20 Se16 2_666 . 162.3(3) n
Se19 Se20 Se16 . . 169.3(3) n
Se18 Se20 Ba6 2_666 2_666 94.1(2) n
Se19 Se20 Ba6 . 2_666 106.8(2) n
Se16 Se20 Ba6 . 2_666 68.51(12) n
Se18 Se20 Ba4 2_666 2_666 83.6(2) n
Se19 Se20 Ba4 . 2_666 70.35(19) n
Se16 Se20 Ba4 . 2_666 113.25(18) n
Ba6 Se20 Ba4 2_666 2_666 173.4(2) n
Se18 Se20 Ba5 2_666 2_665 111.5(3) n
Se19 Se20 Ba5 . 2_665 116.1(3) n
Se16 Se20 Ba5 . 2_665 74.29(15) n
Ba6 Se20 Ba5 2_666 2_665 93.81(15) n
Ba4 Se20 Ba5 2_666 2_665 92.82(14) n

loop_
_geom_bond_atom_site_label_1
_geom_bond_atom_site_label_2
_geom_bond_site_symmetry_2
_geom_bond_distance
_geom_bond_publ_flag
Ba1 Se3 . 3.2360(18) y
Ba1 Se9 . 3.3586(16) y
Ba1 Se11 . 3.4082(16) y
Ba1 Se13 . 3.4419(19) y
Ba1 Se17 . 3.462(2) y
Ba1 Se7 . 3.524(2) y
Ba1 Se6 . 3.5358(18) y
Ba1 Se11 2_666 3.653(2) y
Ba1 Sn4 . 3.9380(15) n
Ba2 Se10 . 3.4115(19) y
Ba2 Se12 1_565 3.4124(17) y
Ba2 Se9 2_676 3.4300(16) y
Ba2 Se11 2_666 3.4522(17) y
Ba2 Se15 . 3.5985(19) y
Ba2 Se9 . 3.5985(19) y
Ba2 Se3 . 3.6114(19) y
Ba2 Se8 . 3.6456(19) y
Ba2 Se12 2_666 3.648(2) y
Ba2 Se1 . 3.732(2) n
Ba2 Ba2 2_676 4.4452(19) n
Ba3 Se16 1_655 3.349(2) y
Ba3 Se4 2_765 3.4085(19) y
Ba3 Se13 . 3.4114(17) y
Ba3 Se14 1_564 3.4592(18) y
Ba3 Se4 1_565 3.4689(15) y
Ba3 Se6 . 3.4728(19) y
Ba3 Se2 1_654 3.4915(18) y
Ba3 Se3 . 3.5517(19) y
Ba3 Se5 1_554 3.5776(19) y
Ba3 Sn1 . 3.9993(14) n
Ba3 Sn3 1_545 4.0677(13) n
Ba3 Ba4 1_564 4.6513(14) n
Ba4 Se20 2_666 3.244(5) y
Ba4 Se6 2_666 3.3275(19) y
Ba4 Se19 2_666 3.330(6) y
Ba4 Se4 1_556 3.3681(19) y
Ba4 Se7 2_666 3.3722(19) y
Ba4 Se5 1_545 3.4445(16) y
Ba4 Se18 . 3.464(2) y
Ba4 Se6 1_546 3.4809(17) y
Ba4 Se1 2_667 3.4931(19) y
Ba4 Se14 . 3.7739(19) n
Ba4 Sn2 1_556 3.9867(15) n
Ba4 Ba3 1_546 4.6513(14) n
Ba5 Se1 2_666 3.2847(18) y
Ba5 Se19 . 3.298(7) y
Ba5 Se20 2_665 3.330(6) y
Ba5 Se13 . 3.3471(15) y
Ba5 Se12 . 3.3531(19) y
Ba5 Se4 . 3.4617(17) y
Ba5 Se2 2_666 3.482(2) y
Ba5 Se11 . 3.677(2) y
Ba5 Se16 2_665 3.683(2) y
Ba5 Se18 2_666 3.737(3) y
Ba5 Sn3 1_545 4.0120(15) n
Ba5 Ba6 1_554 4.7174(15) n
Ba6 Se20 2_666 3.128(5) y
Ba6 Se1 . 3.264(2) y
Ba6 Se16 2_666 3.3071(18) y
Ba6 Se2 1_655 3.434(2) y
Ba6 Se15 . 3.4358(19) y
Ba6 Se5 . 3.4468(15) y
Ba6 Se10 . 3.4510(19) y
Ba6 Se13 1_556 3.598(2) y
Ba6 Se18 . 3.628(3) y
Ba6 Sn3 2_776 3.9121(16) n
Ba6 Ba5 1_556 4.7174(15) n
Ba7 Se17 . 3.3407(16) y
Ba7 Se12 . 3.3886(19) y
Ba7 Se9 2_666 3.3960(19) y
Ba7 Se2 2_666 3.4392(19) y
Ba7 Se8 2_766 3.475(2) y
Ba7 Se7 2_666 3.5687(18) y
Ba7 Se15 2_766 3.575(2) y
Ba7 Se15 1_545 3.6480(18) y
Ba7 Pd . 3.6639(16) n
Ba7 Pd 2_756 3.7267(15) n
Ba7 Se8 1_545 3.7743(17) n
Ba8 Se3 1_455 3.224(2) y
Ba8 Se10 2_666 3.3459(18) y
Ba8 Se16 . 3.420(2) y
Ba8 Se14 2_666 3.4646(16) y
Ba8 Se8 1_455 3.4703(17) y
Ba8 Se17 1_455 3.5147(19) y
Ba8 Se10 1_455 3.519(2) y
Ba8 Se7 . 3.582(2) y
Ba8 Sn4 . 4.0317(17) n
Ba8 Ba8 2_566 4.628(2) n
Sn1 Se12 1_565 2.5044(17) y
Sn1 Se3 . 2.5173(16) y
Sn1 Se4 1_565 2.5208(19) y
Sn1 Se14 2_766 2.612(2) y
Sn2 Se9 1_545 2.5070(18) y
Sn2 Se6 1_545 2.5216(17) y
Sn2 Se1 2_666 2.5296(16) y
Sn2 Se5 2_666 2.6194(19) y
Sn2 Ba4 1_554 3.9867(15) n
Sn3 Se17 1_565 2.535(2) y
Sn3 Se16 1_665 2.549(2) y
Sn3 Se2 2_676 2.5503(16) y
Sn3 Se13 1_565 2.553(2) y
Sn3 Ba6 2_776 3.9121(16) n
Sn3 Ba5 1_565 4.0120(15) n
Sn3 Ba3 1_565 4.0677(13) n
Sn4 Se19 . 2.486(7) y
Sn4 Se10 2_666 2.5400(19) y
Sn4 Se7 . 2.5421(16) y
Sn4 Se11 . 2.545(2) y
Sn4 Se18 2_666 2.603(3) y
Pd Se8 2_766 2.4292(18) y
Pd Se15 1_545 2.4342(17) y
Pd Se14 . 2.4385(18) y
Pd Se5 1_545 2.4468(19) y
Pd Ba7 2_756 3.7267(15) n
Se1 Sn2 2_666 2.5296(16) n
Se1 Ba5 2_666 3.2847(18) n
Se1 Ba4 2_667 3.4931(19) n
Se2 Sn3 2_676 2.5503(16) n
Se2 Ba6 1_455 3.434(2) n
Se2 Ba7 2_666 3.4392(19) n
Se2 Ba5 2_666 3.482(2) n
Se2 Ba3 1_456 3.4915(18) n
Se3 Ba8 1_655 3.224(2) n
Se4 Sn1 1_545 2.5208(19) n
Se4 Ba4 1_554 3.3681(19) n
Se4 Ba3 2_765 3.4085(18) n
Se4 Ba3 1_545 3.4689(15) n
Se5 Pd 1_565 2.4468(19) n
Se5 Sn2 2_666 2.6194(19) n
Se5 Ba4 1_565 3.4445(16) n
Se5 Ba3 1_556 3.5776(19) n
Se6 Sn2 1_565 2.5216(17) n
Se6 Ba4 2_666 3.3275(19) n
Se6 Ba4 1_564 3.4809(17) n
Se7 Ba4 2_666 3.3722(19) n
Se7 Ba7 2_666 3.5687(18) n
Se8 Se15 . 2.394(2) n
Se8 Pd 2_766 2.4292(18) n
Se8 Ba8 1_655 3.4703(17) n
Se8 Ba7 2_766 3.475(2) n
Se8 Ba7 1_565 3.7743(17) n
Se9 Sn2 1_565 2.5070(18) n
Se9 Ba7 2_666 3.3960(19) n
Se9 Ba2 2_676 3.4300(16) n
Se10 Sn4 2_666 2.5400(19) n
Se10 Ba8 2_666 3.3459(18) n
Se10 Ba8 1_655 3.519(2) n
Se11 Ba2 2_666 3.4522(17) n
Se11 Ba1 2_666 3.653(2) n
Se12 Sn1 1_545 2.5044(18) n
Se12 Ba2 1_545 3.4124(17) n
Se12 Ba2 2_666 3.648(2) n
Se13 Sn3 1_545 2.553(2) n
Se13 Ba6 1_554 3.598(2) n
Se14 Sn1 2_766 2.6119(19) n
Se14 Ba3 1_546 3.4592(18) n
Se14 Ba8 2_666 3.4646(16) n
Se15 Pd 1_565 2.4342(17) n
Se15 Ba7 2_766 3.575(2) n
Se15 Ba7 1_565 3.6480(18) n
Se16 Sn3 1_445 2.549(2) n
Se16 Se20 . 2.716(6) n
Se16 Ba6 2_666 3.3071(18) n
Se16 Ba3 1_455 3.349(2) n
Se16 Ba5 2_665 3.683(2) n
Se17 Sn3 1_545 2.535(2) n
Se17 Ba8 1_655 3.5147(19) n
Se18 Sn4 2_666 2.603(3) n
Se18 Ba5 2_666 3.737(3) n
Se19 Se20 . 2.416(10) y
Se19 Ba4 2_666 3.330(6) n
Se20 Ba6 2_666 3.128(5) n
Se20 Ba4 2_666 3.244(5) n
Se20 Ba5 2_665 3.330(6) n
